data_4027723
loop_
_publ_author_name
'Dipankar Dhara'
'Krishnanka S. Gayen'
'Saikat Khamarui'
'Palash Pandit'
'Sukla Ghosh'
'Dilip K. Maiti'

_publ_section_title
;
 CeCl3.7H2O Catalyzed C-C and C-N Bond-Forming Cascade Cyclization with
 Subsequent Side-Chain Functionalization and Rearrangement: A Domino
 Approach to Pentasubstituted Pyrrole Analogues
;
_journal_name_full 'Journal of Organic Chemistry'
_journal_page_first 10441
_journal_page_last 10449
_journal_paper_doi 10.1021/jo301796r
_journal_volume 77
_journal_year 2012
_chemical_formula_moiety 'C28 H31 N O4'
_chemical_formula_sum 'C28 H31 N O4'
_chemical_formula_weight 445.54
_chemical_name_systematic
; 
 ? 
;
_space_group_IT_number 56
_symmetry_cell_setting orthorhombic
_symmetry_space_group_name_Hall '-P 2ab 2ac'
_symmetry_space_group_name_H-M 'P c c n'
_atom_sites_solution_hydrogens geom
_atom_sites_solution_primary direct
_atom_sites_solution_secondary difmap
_audit_creation_method SHELXL-97
_cell_angle_alpha 90.00
_cell_angle_beta 90.00
_cell_angle_gamma 90.00
_cell_formula_units_Z 8
_cell_length_a 19.473(3)
_cell_length_b 33.144(4)
_cell_length_c 7.8337(10)
_cell_measurement_reflns_used 4612
_cell_measurement_temperature 296(2)
_cell_measurement_theta_max 21.37
_cell_measurement_theta_min 2.43
_cell_volume 5056.0(12)
_computing_cell_refinement 'Bruker SAINT'
_computing_data_collection 'Bruker APEX2'
_computing_data_reduction 'Bruker SAINT'
_computing_molecular_graphics 'Bruker SHELXTL'
_computing_publication_material 'Bruker SHELXTL'
_computing_structure_refinement 'SHELXL-97 (Sheldrick, 2008)'
_computing_structure_solution 'SHELXS-97 (Sheldrick, 2008)'
_diffrn_ambient_temperature 296(2)
_diffrn_measured_fraction_theta_full 0.981
_diffrn_measured_fraction_theta_max 0.981
_diffrn_measurement_device_type 'CCD area detector'
_diffrn_measurement_method 'phi and omega scans'
_diffrn_radiation_monochromator graphite
_diffrn_radiation_source 'fine-focus sealed tube'
_diffrn_radiation_type MoK\a
_diffrn_radiation_wavelength 0.71073
_diffrn_reflns_av_R_equivalents 0.0385
_diffrn_reflns_av_sigmaI/netI 0.0251
_diffrn_reflns_limit_h_max 19
_diffrn_reflns_limit_h_min -19
_diffrn_reflns_limit_k_max 32
_diffrn_reflns_limit_k_min -31
_diffrn_reflns_limit_l_max 7
_diffrn_reflns_limit_l_min -8
_diffrn_reflns_number 15672
_diffrn_reflns_theta_full 21.41
_diffrn_reflns_theta_max 21.41
_diffrn_reflns_theta_min 1.21
_exptl_absorpt_coefficient_mu 0.078
_exptl_absorpt_correction_T_max 0.996
_exptl_absorpt_correction_T_min 0.996
_exptl_crystal_colour colorless
_exptl_crystal_density_diffrn 1.171
_exptl_crystal_description cubic
_exptl_crystal_F_000 1904
_exptl_crystal_size_max 0.60
_exptl_crystal_size_mid 0.04
_exptl_crystal_size_min 0.05
_refine_diff_density_max 0.209
_refine_diff_density_min -0.200
_refine_diff_density_rms 0.033
_refine_ls_extinction_coef 0.0011(3)
_refine_ls_extinction_expression Fc^*^=kFc[1+0.001xFc^2^\l^3^/sin(2\q)]^-1/4^
_refine_ls_extinction_method SHELXL
_refine_ls_goodness_of_fit_ref 1.019
_refine_ls_hydrogen_treatment mixed
_refine_ls_matrix_type full
_refine_ls_number_parameters 304
_refine_ls_number_reflns 2804
_refine_ls_number_restraints 0
_refine_ls_restrained_S_all 1.019
_refine_ls_R_factor_all 0.0524
_refine_ls_R_factor_gt 0.0430
_refine_ls_shift/su_max 0.000
_refine_ls_shift/su_mean 0.000
_refine_ls_structure_factor_coef Fsqd
_refine_ls_weighting_details 'calc w=1/[\s^2^(Fo^2^)+(0.0694P)^2^+2.3634P] where P=(Fo^2^+2Fc^2^)/3'
_refine_ls_weighting_scheme calc
_refine_ls_wR_factor_gt 0.1187
_refine_ls_wR_factor_ref 0.1307
_reflns_number_gt 2354
_reflns_number_total 2804
_reflns_threshold_expression >2sigma(I)
_cod_data_source_file jo301796r_si_001_4.cif
_cod_data_source_block dd
_cod_original_cell_volume 5056.1(11)
_cod_database_code 4027723

loop_
_symmetry_equiv_pos_as_xyz
'x, y, z'
'x+1/2, -y, -z+1/2'
'-x, y+1/2, -z+1/2'
'-x+1/2, -y+1/2, z'
'-x, -y, -z'
'-x-1/2, y, z-1/2'
'x, -y-1/2, z-1/2'
'x-1/2, y-1/2, -z'

loop_
_atom_site_label
_atom_site_type_symbol
_atom_site_fract_x
_atom_site_fract_y
_atom_site_fract_z
_atom_site_U_iso_or_equiv
_atom_site_adp_type
_atom_site_occupancy
_atom_site_symmetry_multiplicity
_atom_site_calc_flag
_atom_site_refinement_flags
O1 O 0.08729(9) 0.65262(6) 0.5589(2) 0.0657(6) Uani 1 1 d .
O2 O 0.06569(11) 0.51904(6) -0.1750(2) 0.0774(6) Uani 1 1 d .
O3 O 0.12417(10) 0.66436(7) 0.2912(3) 0.0735(6) Uani 1 1 d .
O4 O -0.00375(13) 0.55055(7) -0.3517(3) 0.0947(8) Uani 1 1 d .
N1 N 0.01967(10) 0.61236(6) 0.1639(2) 0.0484(6) Uani 1 1 d .
C1 C 0.20795(17) 0.65785(16) 0.6169(5) 0.141(2) Uani 1 1 d .
H1A H 0.2073 0.6305 0.6572 0.212 Uiso 1 1 calc R
H1B H 0.2428 0.6727 0.6766 0.212 Uiso 1 1 calc R
H1C H 0.2177 0.6581 0.4968 0.212 Uiso 1 1 calc R
C2 C 0.13974(14) 0.67686(11) 0.6481(4) 0.0731(9) Uani 1 1 d .
C3 C 0.08605(14) 0.64831(8) 0.3906(3) 0.0533(7) Uani 1 1 d .
C4 C 0.02882(13) 0.61987(8) 0.3468(3) 0.0531(7) Uani 1 1 d .
H4A H 0.0373 0.5943 0.4032 0.064 Uiso 1 1 calc R
H4B H -0.0137 0.6307 0.3923 0.064 Uiso 1 1 calc R
C5 C 0.04475(13) 0.57905(8) 0.0801(3) 0.0510(7) Uani 1 1 d .
C6 C 0.00909(13) 0.57592(8) -0.0723(3) 0.0495(7) Uani 1 1 d .
C7 C 0.02181(14) 0.54816(8) -0.2135(4) 0.0577(7) Uani 1 1 d .
C8 C 0.08128(19) 0.49038(10) -0.3097(4) 0.0878(10) Uani 1 1 d .
H8A H 0.1013 0.5042 -0.4068 0.105 Uiso 1 1 calc R
H8B H 0.0397 0.4769 -0.3470 0.105 Uiso 1 1 calc R
C9 C 0.1299(2) 0.46093(10) -0.2408(5) 0.0975(12) Uani 1 1 d .
H9A H 0.1703 0.4746 -0.2015 0.146 Uiso 1 1 calc R
H9B H 0.1422 0.4420 -0.3285 0.146 Uiso 1 1 calc R
H9C H 0.1090 0.4468 -0.1473 0.146 Uiso 1 1 calc R
C10 C 0.11899(19) 0.67323(13) 0.8327(4) 0.1090(14) Uani 1 1 d .
H10A H 0.0731 0.6832 0.8469 0.163 Uiso 1 1 calc R
H10B H 0.1499 0.6887 0.9021 0.163 Uiso 1 1 calc R
H10C H 0.1208 0.6454 0.8667 0.163 Uiso 1 1 calc R
C11 C 0.1354(3) 0.72002(13) 0.5896(6) 0.1465(19) Uani 1 1 d .
H11A H 0.1524 0.7221 0.4750 0.220 Uiso 1 1 calc R
H11B H 0.1625 0.7367 0.6636 0.220 Uiso 1 1 calc R
H11C H 0.0884 0.7288 0.5929 0.220 Uiso 1 1 calc R
C12 C -0.03194(12) 0.63021(7) 0.0676(3) 0.0453(6) Uani 1 1 d .
C13 C -0.06840(12) 0.66679(7) 0.1226(3) 0.0443(6) Uani 1 1 d .
C14 C -0.13903(13) 0.66903(8) 0.1099(3) 0.0567(7) Uani 1 1 d .
H14 H -0.1635 0.6469 0.0700 0.068 Uiso 1 1 calc R
C15 C -0.17383(16) 0.70353(10) 0.1555(4) 0.0697(8) Uani 1 1 d .
H15 H -0.2213 0.7048 0.1429 0.084 Uiso 1 1 calc R
C16 C -0.13904(18) 0.73589(10) 0.2190(4) 0.0738(9) Uani 1 1 d .
H16 H -0.1628 0.7589 0.2522 0.089 Uiso 1 1 calc R
C17 C -0.06922(17) 0.73448(9) 0.2338(4) 0.0703(9) Uani 1 1 d .
H17 H -0.0454 0.7565 0.2779 0.084 Uiso 1 1 calc R
C18 C -0.03397(14) 0.70030(8) 0.1830(3) 0.0581(7) Uani 1 1 d .
H18 H 0.0137 0.6999 0.1897 0.070 Uiso 1 1 calc R
C19 C -0.03951(12) 0.60812(7) -0.0791(3) 0.0456(6) Uani 1 1 d .
C20 C 0.09885(16) 0.55340(9) 0.1500(4) 0.0675(8) Uani 1 1 d .
H20 H 0.0916 0.5257 0.1429 0.081 Uiso 1 1 calc R
C21 C 0.15521(17) 0.56459(11) 0.2202(5) 0.0873(10) Uani 1 1 d .
H21 H 0.1631 0.5922 0.2291 0.105 Uiso 1 1 calc R
C22 C 0.20962(19) 0.53686(13) 0.2892(5) 0.1210(15) Uani 1 1 d .
H22A H 0.2102 0.5385 0.4115 0.181 Uiso 1 1 calc R
H22B H 0.2536 0.5447 0.2451 0.181 Uiso 1 1 calc R
H22C H 0.1998 0.5096 0.2550 0.181 Uiso 1 1 calc R
C23 C -0.09060(12) 0.61609(7) -0.2150(3) 0.0453(6) Uani 1 1 d .
C24 C -0.14273(14) 0.58898(9) -0.2473(4) 0.0647(8) Uani 1 1 d .
H24 H -0.1454 0.5653 -0.1840 0.078 Uiso 1 1 calc R
C25 C -0.19081(14) 0.59655(10) -0.3717(4) 0.0723(9) Uani 1 1 d .
H25 H -0.2259 0.5781 -0.3914 0.087 Uiso 1 1 calc R
C26 C -0.18734(14) 0.63111(11) -0.4668(4) 0.0677(8) Uani 1 1 d .
H26 H -0.2193 0.6359 -0.5526 0.081 Uiso 1 1 calc R
C27 C -0.13669(15) 0.65834(9) -0.4349(4) 0.0627(8) Uani 1 1 d .
H27 H -0.1345 0.6821 -0.4980 0.075 Uiso 1 1 calc R
C28 C -0.08851(13) 0.65098(8) -0.3095(3) 0.0530(7) Uani 1 1 d .
H28 H -0.0542 0.6699 -0.2887 0.064 Uiso 1 1 calc R

loop_
_atom_site_aniso_label
_atom_site_aniso_U_11
_atom_site_aniso_U_22
_atom_site_aniso_U_33
_atom_site_aniso_U_23
_atom_site_aniso_U_13
_atom_site_aniso_U_12
O1 0.0610(11) 0.0917(15) 0.0444(12) -0.0099(10) -0.0039(9) -0.0136(10)
O2 0.1002(15) 0.0714(14) 0.0607(13) -0.0230(11) -0.0138(11) 0.0320(12)
O3 0.0678(12) 0.1038(17) 0.0489(12) 0.0009(11) 0.0033(10) -0.0153(11)
O4 0.140(2) 0.0917(17) 0.0526(14) -0.0221(12) -0.0271(14) 0.0431(14)
N1 0.0554(12) 0.0515(14) 0.0383(12) -0.0050(11) -0.0068(10) 0.0053(10)
C1 0.067(2) 0.273(6) 0.084(3) -0.037(3) -0.019(2) 0.018(3)
C2 0.0578(17) 0.112(3) 0.0493(18) -0.0141(18) -0.0078(14) -0.0159(17)
C3 0.0552(16) 0.0701(19) 0.0345(17) -0.0045(14) -0.0029(13) 0.0105(14)
C4 0.0573(15) 0.0613(18) 0.0406(16) -0.0042(13) -0.0047(12) 0.0041(13)
C5 0.0594(16) 0.0469(16) 0.0467(16) -0.0036(13) -0.0016(13) 0.0117(13)
C6 0.0593(15) 0.0469(16) 0.0423(16) -0.0046(13) -0.0041(13) 0.0028(13)
C7 0.0718(18) 0.0516(19) 0.0495(19) -0.0062(14) -0.0039(15) 0.0096(15)
C8 0.118(3) 0.072(2) 0.073(2) -0.0278(19) 0.001(2) 0.027(2)
C9 0.117(3) 0.076(2) 0.099(3) -0.008(2) 0.023(2) 0.025(2)
C10 0.100(3) 0.172(4) 0.056(2) -0.026(2) -0.0023(19) -0.041(3)
C11 0.229(5) 0.098(3) 0.113(4) -0.012(3) -0.036(4) -0.051(3)
C12 0.0480(14) 0.0437(16) 0.0441(15) -0.0015(13) -0.0035(12) 0.0000(12)
C13 0.0539(16) 0.0436(16) 0.0355(14) -0.0015(12) -0.0026(11) 0.0013(12)
C14 0.0581(17) 0.0604(19) 0.0515(17) -0.0091(14) -0.0042(13) 0.0059(14)
C15 0.0677(18) 0.078(2) 0.0631(19) -0.0047(17) -0.0060(15) 0.0208(18)
C16 0.095(2) 0.060(2) 0.066(2) -0.0033(16) -0.0001(18) 0.0264(18)
C17 0.094(2) 0.0472(19) 0.070(2) -0.0050(15) -0.0097(17) 0.0030(16)
C18 0.0613(16) 0.0492(18) 0.0638(18) -0.0004(15) -0.0066(14) 0.0016(14)
C19 0.0523(14) 0.0423(15) 0.0421(16) -0.0017(12) -0.0031(12) -0.0016(12)
C20 0.082(2) 0.066(2) 0.0539(18) -0.0081(15) -0.0123(16) 0.0198(17)
C21 0.075(2) 0.091(3) 0.095(3) -0.007(2) -0.016(2) 0.0244(19)
C22 0.097(3) 0.158(4) 0.108(3) 0.003(3) -0.026(2) 0.058(3)
C23 0.0515(14) 0.0456(17) 0.0390(15) -0.0054(13) -0.0011(12) 0.0024(12)
C24 0.0719(18) 0.068(2) 0.0547(18) 0.0016(15) -0.0104(15) -0.0151(16)
C25 0.0592(18) 0.095(2) 0.063(2) -0.0087(19) -0.0111(16) -0.0164(16)
C26 0.0551(17) 0.098(2) 0.0499(18) -0.0084(19) -0.0078(14) 0.0168(17)
C27 0.0694(19) 0.065(2) 0.0538(18) 0.0026(15) -0.0034(15) 0.0154(16)
C28 0.0562(15) 0.0499(17) 0.0528(17) -0.0034(14) -0.0052(14) 0.0006(13)

loop_
_atom_type_symbol
_atom_type_description
_atom_type_scat_dispersion_real
_atom_type_scat_dispersion_imag
_atom_type_scat_source
C C 0.0033 0.0016 'International Tables Vol C Tables 4.2.6.8 and 6.1.1.4'
H H 0.0000 0.0000 'International Tables Vol C Tables 4.2.6.8 and 6.1.1.4'
N N 0.0061 0.0033 'International Tables Vol C Tables 4.2.6.8 and 6.1.1.4'
O O 0.0106 0.0060 'International Tables Vol C Tables 4.2.6.8 and 6.1.1.4'

loop_
_geom_angle_atom_site_label_1
_geom_angle_atom_site_label_2
_geom_angle_atom_site_label_3
_geom_angle
C3 O1 C2 122.8(2)
C7 O2 C8 116.5(2)
C5 N1 C12 109.85(19)
C5 N1 C4 124.1(2)
C12 N1 C4 123.2(2)
C2 C1 H1A 109.5
C2 C1 H1B 109.5
H1A C1 H1B 109.5
C2 C1 H1C 109.5
H1A C1 H1C 109.5
H1B C1 H1C 109.5
O1 C2 C1 108.0(3)
O1 C2 C11 109.5(3)
C1 C2 C11 113.7(4)
O1 C2 C10 103.0(2)
C1 C2 C10 111.3(3)
C11 C2 C10 110.7(3)
O3 C3 O1 125.9(3)
O3 C3 C4 126.2(2)
O1 C3 C4 108.0(2)
N1 C4 C3 114.9(2)
N1 C4 H4A 108.5
C3 C4 H4A 108.5
N1 C4 H4B 108.5
C3 C4 H4B 108.5
H4A C4 H4B 107.5
N1 C5 C6 107.1(2)
N1 C5 C20 123.0(2)
C6 C5 C20 129.9(2)
C5 C6 C19 108.0(2)
C5 C6 C7 128.0(2)
C19 C6 C7 123.7(2)
O4 C7 O2 121.6(2)
O4 C7 C6 125.1(3)
O2 C7 C6 113.4(2)
O2 C8 C9 107.7(3)
O2 C8 H8A 110.2
C9 C8 H8A 110.2
O2 C8 H8B 110.2
C9 C8 H8B 110.2
H8A C8 H8B 108.5
C8 C9 H9A 109.5
C8 C9 H9B 109.5
H9A C9 H9B 109.5
C8 C9 H9C 109.5
H9A C9 H9C 109.5
H9B C9 H9C 109.5
C2 C10 H10A 109.5
C2 C10 H10B 109.5
H10A C10 H10B 109.5
C2 C10 H10C 109.5
H10A C10 H10C 109.5
H10B C10 H10C 109.5
C2 C11 H11A 109.5
C2 C11 H11B 109.5
H11A C11 H11B 109.5
C2 C11 H11C 109.5
H11A C11 H11C 109.5
H11B C11 H11C 109.5
C19 C12 N1 107.8(2)
C19 C12 C13 129.4(2)
N1 C12 C13 122.8(2)
C14 C13 C18 117.7(2)
C14 C13 C12 120.3(2)
C18 C13 C12 122.0(2)
C15 C14 C13 121.1(3)
C15 C14 H14 119.5
C13 C14 H14 119.5
C16 C15 C14 120.3(3)
C16 C15 H15 119.9
C14 C15 H15 119.9
C15 C16 C17 120.0(3)
C15 C16 H16 120.0
C17 C16 H16 120.0
C16 C17 C18 119.9(3)
C16 C17 H17 120.1
C18 C17 H17 120.1
C13 C18 C17 121.1(3)
C13 C18 H18 119.5
C17 C18 H18 119.5
C12 C19 C6 107.3(2)
C12 C19 C23 125.4(2)
C6 C19 C23 127.3(2)
C21 C20 C5 127.6(3)
C21 C20 H20 116.2
C5 C20 H20 116.2
C20 C21 C22 125.5(4)
C20 C21 H21 117.3
C22 C21 H21 117.3
C21 C22 H22A 109.5
C21 C22 H22B 109.5
H22A C22 H22B 109.5
C21 C22 H22C 109.5
H22A C22 H22C 109.5
H22B C22 H22C 109.5
C28 C23 C24 118.1(2)
C28 C23 C19 121.2(2)
C24 C23 C19 120.7(2)
C25 C24 C23 120.8(3)
C25 C24 H24 119.6
C23 C24 H24 119.6
C26 C25 C24 120.4(3)
C26 C25 H25 119.8
C24 C25 H25 119.8
C27 C26 C25 119.4(3)
C27 C26 H26 120.3
C25 C26 H26 120.3
C26 C27 C28 120.4(3)
C26 C27 H27 119.8
C28 C27 H27 119.8
C23 C28 C27 120.8(3)
C23 C28 H28 119.6
C27 C28 H28 119.6

loop_
_geom_bond_atom_site_label_1
_geom_bond_atom_site_label_2
_geom_bond_distance
O1 C3 1.327(3)
O1 C2 1.475(3)
O2 C7 1.324(3)
O2 C8 1.452(3)
O3 C3 1.200(3)
O4 C7 1.194(3)
N1 C5 1.375(3)
N1 C12 1.389(3)
N1 C4 1.465(3)
C1 C2 1.490(5)
C1 H1A 0.9600
C1 H1B 0.9600
C1 H1C 0.9600
C2 C11 1.504(5)
C2 C10 1.507(5)
C3 C4 1.499(4)
C4 H4A 0.9700
C4 H4B 0.9700
C5 C6 1.385(4)
C5 C20 1.460(4)
C6 C19 1.427(3)
C6 C7 1.460(4)
C8 C9 1.463(4)
C8 H8A 0.9700
C8 H8B 0.9700
C9 H9A 0.9600
C9 H9B 0.9600
C9 H9C 0.9600
C10 H10A 0.9600
C10 H10B 0.9600
C10 H10C 0.9600
C11 H11A 0.9600
C11 H11B 0.9600
C11 H11C 0.9600
C12 C19 1.371(3)
C12 C13 1.470(3)
C13 C14 1.381(3)
C13 C18 1.381(3)
C14 C15 1.376(4)
C14 H14 0.9300
C15 C16 1.362(4)
C15 H15 0.9300
C16 C17 1.365(4)
C16 H16 0.9300
C17 C18 1.383(4)
C17 H17 0.9300
C18 H18 0.9300
C19 C23 1.481(3)
C20 C21 1.282(4)
C20 H20 0.9300
C21 C22 1.503(4)
C21 H21 0.9300
C22 H22A 0.9600
C22 H22B 0.9600
C22 H22C 0.9600
C23 C28 1.374(3)
C23 C24 1.379(4)
C24 C25 1.375(4)
C24 H24 0.9300
C25 C26 1.368(4)
C25 H25 0.9300
C26 C27 1.360(4)
C26 H26 0.9300
C27 C28 1.380(4)
C27 H27 0.9300
C28 H28 0.9300

loop_
_cod_related_entry_id
_cod_related_entry_database
_cod_related_entry_code
1 ChemSpider 30659569
